data_1516949
loop_
_publ_author_name
'Jia Gu'
'Xuee Jiang'
'Zhanhua Su'
'Zhifeng Zhao'
'Baibin Zhou'

_publ_section_title
;
 Self-assembly of gamma-octamolybdate-based frameworks decorated by
 1,3-bis(4-pyridyl)propane through covalent bond
;
_journal_name_full
;
Inorganica Chimica Acta
;
_journal_page_first 210
_journal_page_last 214
_journal_volume 400
_journal_year 2013
_chemical_formula_sum 'C39 H46 Mo8 N6 O26'
_chemical_formula_weight 1782.34
_space_group_IT_number 14
_symmetry_cell_setting monoclinic
_symmetry_space_group_name_Hall '-P 2yn'
_symmetry_space_group_name_H-M 'P 1 21/n 1'
_atom_sites_solution_hydrogens geom
_atom_sites_solution_primary direct
_atom_sites_solution_secondary difmap
_cell_angle_alpha 90.00
_cell_angle_beta 96.8120(10)
_cell_angle_gamma 90.00
_cell_formula_units_Z 4
_cell_length_a 10.6712(7)
_cell_length_b 21.4989(14)
_cell_length_c 22.9381(15)
_cell_measurement_reflns_used 6404
_cell_measurement_temperature 273(2)
_cell_measurement_theta_max 28.22
_cell_measurement_theta_min 2.4
_cell_volume 5225.3(6)
_computing_cell_refinement 'Bruker SMART'
_computing_data_collection 'Bruker SMART'
_computing_data_reduction 'Bruker SAINT'
_computing_molecular_graphics 'Bruker SHELXTL'
_computing_publication_material 'Bruker SHELXTL'
_computing_structure_refinement 'SHELXL-97 (Sheldrick, 1997)'
_computing_structure_solution 'SHELXS-97 (Sheldrick, 1990)'
_diffrn_ambient_temperature 273(2)
_diffrn_measured_fraction_theta_full 0.986
_diffrn_measured_fraction_theta_max 0.986
_diffrn_measurement_device_type 'CCD area detector'
_diffrn_measurement_method 'phi and omega scans'
_diffrn_radiation_monochromator graphite
_diffrn_radiation_source 'fine-focus sealed tube'
_diffrn_radiation_type MoK\a
_diffrn_radiation_wavelength 0.71073
_diffrn_reflns_av_R_equivalents 0.0324
_diffrn_reflns_av_sigmaI/netI 0.0342
_diffrn_reflns_limit_h_max 14
_diffrn_reflns_limit_h_min -13
_diffrn_reflns_limit_k_max 28
_diffrn_reflns_limit_k_min -28
_diffrn_reflns_limit_l_max 30
_diffrn_reflns_limit_l_min -30
_diffrn_reflns_number 44293
_diffrn_reflns_theta_full 28.33
_diffrn_reflns_theta_max 28.33
_diffrn_reflns_theta_min 2.41
_exptl_absorpt_coefficient_mu 1.947
_exptl_absorpt_correction_T_max 0.7458
_exptl_absorpt_correction_T_min 0.6522
_exptl_absorpt_correction_type multi-scan
_exptl_absorpt_process_details SADABS
_exptl_crystal_colour yellow
_exptl_crystal_density_diffrn 2.266
_exptl_crystal_density_method 'not measured'
_exptl_crystal_description needle
_exptl_crystal_F_000 3464
_exptl_crystal_size_max 0.24
_exptl_crystal_size_mid 0.22
_exptl_crystal_size_min 0.16
_refine_diff_density_max 2.254
_refine_diff_density_min -0.504
_refine_diff_density_rms 0.106
_refine_ls_extinction_method none
_refine_ls_goodness_of_fit_ref 1.020
_refine_ls_hydrogen_treatment constr
_refine_ls_matrix_type full
_refine_ls_number_parameters 712
_refine_ls_number_reflns 12858
_refine_ls_number_restraints 0
_refine_ls_restrained_S_all 1.020
_refine_ls_R_factor_all 0.0405
_refine_ls_R_factor_gt 0.0286
_refine_ls_shift/su_max 0.002
_refine_ls_shift/su_mean 0.000
_refine_ls_structure_factor_coef Fsqd
_refine_ls_weighting_details 'calc w=1/[\s^2^(Fo^2^)+(0.0292P)^2^+5.1580P] where P=(Fo^2^+2Fc^2^)/3'
_refine_ls_weighting_scheme calc
_refine_ls_wR_factor_gt 0.0649
_refine_ls_wR_factor_ref 0.0705
_reflns_number_gt 10385
_reflns_number_total 12858
_reflns_threshold_expression >2sigma(I)
_cod_data_source_file ICA-2013-400-210-214-2.cif
_cod_data_source_block g118_0m
_cod_original_sg_symbol_H-M P21/n
_cod_database_code 1516949

loop_
_symmetry_equiv_pos_as_xyz
'x, y, z'
'-x+1/2, y+1/2, -z+1/2'
'-x, -y, -z'
'x-1/2, -y-1/2, z-1/2'

loop_
_atom_site_label
_atom_site_type_symbol
_atom_site_fract_x
_atom_site_fract_y
_atom_site_fract_z
_atom_site_U_iso_or_equiv
_atom_site_adp_type
_atom_site_occupancy
_atom_site_symmetry_multiplicity
_atom_site_calc_flag
_atom_site_refinement_flags
Mo1 Mo 0.65179(3) 0.087879(13) 0.168741(12) 0.02413(7) Uani 1 1 d .
Mo2 Mo 0.81123(3) 0.112936(14) 0.294876(12) 0.02624(7) Uani 1 1 d .
Mo3 Mo 0.93468(3) 0.248332(13) 0.325984(11) 0.02293(7) Uani 1 1 d .
Mo4 Mo 1.11691(3) 0.362932(13) 0.232533(13) 0.02589(7) Uani 1 1 d .
Mo5 Mo 0.96070(3) 0.335726(13) 0.104143(12) 0.02411(7) Uani 1 1 d .
Mo6 Mo 0.83553(3) 0.200105(13) 0.074972(11) 0.02289(7) Uani 1 1 d .
Mo7 Mo 1.04264(3) 0.214101(12) 0.202137(11) 0.01987(6) Uani 1 1 d .
Mo8 Mo 0.72634(3) 0.236853(12) 0.198417(11) 0.01873(6) Uani 1 1 d .
O1 O 0.6702(3) 0.04131(11) 0.10881(10) 0.0375(6) Uani 1 1 d .
O2 O 0.5321(2) 0.05467(12) 0.20000(11) 0.0394(6) Uani 1 1 d .
O3 O 0.7942(2) 0.06818(10) 0.21940(10) 0.0274(5) Uani 1 1 d .
O4 O 0.6982(3) 0.07336(13) 0.32560(11) 0.0460(7) Uani 1 1 d .
O5 O 0.9502(3) 0.08058(12) 0.32441(11) 0.0410(6) Uani 1 1 d .
O6 O 0.8103(2) 0.18799(11) 0.34098(9) 0.0278(5) Uani 1 1 d .
O7 O 1.0632(2) 0.21146(12) 0.36315(10) 0.0348(6) Uani 1 1 d .
O8 O 0.9061(2) 0.30993(12) 0.36952(10) 0.0364(6) Uani 1 1 d .
O9 O 1.0219(2) 0.28686(10) 0.26584(9) 0.0240(5) Uani 1 1 d .
O10 O 1.0915(3) 0.41118(12) 0.28902(12) 0.0414(6) Uani 1 1 d .
O11 O 1.2393(2) 0.39523(13) 0.20130(12) 0.0428(7) Uani 1 1 d .
O12 O 0.9729(2) 0.38340(10) 0.17929(10) 0.0277(5) Uani 1 1 d .
O13 O 1.0742(2) 0.37443(12) 0.07260(11) 0.0370(6) Uani 1 1 d .
O14 O 0.8219(2) 0.36909(12) 0.07562(11) 0.0361(6) Uani 1 1 d .
O15 O 0.9606(2) 0.26052(11) 0.05956(9) 0.0288(5) Uani 1 1 d .
O16 O 0.7101(2) 0.23658(12) 0.03605(10) 0.0370(6) Uani 1 1 d .
O17 O 0.8670(3) 0.13766(12) 0.03279(10) 0.0364(6) Uani 1 1 d .
O18 O 0.7462(2) 0.16429(10) 0.13492(9) 0.0226(5) Uani 1 1 d .
O19 O 0.6578(2) 0.16541(10) 0.23037(9) 0.0235(5) Uani 1 1 d .
O20 O 0.9099(2) 0.18597(10) 0.24628(9) 0.0207(4) Uani 1 1 d .
O21 O 0.7631(2) 0.28141(10) 0.26163(9) 0.0252(5) Uani 1 1 d .
O22 O 1.1733(2) 0.18050(11) 0.23895(10) 0.0308(5) Uani 1 1 d .
O23 O 0.8594(2) 0.26418(9) 0.15414(9) 0.0200(4) Uani 1 1 d .
O24 O 1.0090(2) 0.16801(10) 0.13945(9) 0.0255(5) Uani 1 1 d .
O25 O 0.5975(2) 0.27265(11) 0.16168(10) 0.0295(5) Uani 1 1 d .
O26 O 1.1082(2) 0.28600(10) 0.16940(9) 0.0248(5) Uani 1 1 d .
N1 N 1.2711(3) 0.31555(13) 0.29397(12) 0.0273(6) Uani 1 1 d .
N2 N 0.4954(3) 0.14047(13) 0.11181(12) 0.0270(6) Uani 1 1 d .
N3 N 0.7493(4) 0.00248(19) 1.00847(16) 0.0614(11) Uani 1 1 d .
N4 N 1.2720(3) 0.08146(14) 0.72928(16) 0.0423(8) Uani 1 1 d .
N5 N 1.0202(3) 0.16625(17) 0.55774(16) 0.0493(9) Uani 1 1 d .
N6 N 0.2493(4) 0.1220(2) 0.3536(2) 0.0652(12) Uani 1 1 d .
C1 C 1.2634(3) 0.31559(18) 0.35184(15) 0.0337(8) Uani 1 1 d .
H1 H 1.1927 0.3332 0.3655 0.040 Uiso 1 1 calc R
C2 C 1.3557(4) 0.29073(18) 0.39184(15) 0.0364(9) Uani 1 1 d .
H2 H 1.3473 0.2926 0.4317 0.044 Uiso 1 1 calc R
C3 C 1.4612(3) 0.26292(17) 0.37360(15) 0.0311(8) Uani 1 1 d .
C4 C 1.4683(4) 0.26197(19) 0.31382(16) 0.0389(9) Uani 1 1 d .
H4 H 1.5370 0.2434 0.2993 0.047 Uiso 1 1 calc R
C5 C 1.3732(3) 0.28876(18) 0.27540(15) 0.0345(8) Uani 1 1 d .
H5 H 1.3803 0.2882 0.2354 0.041 Uiso 1 1 calc R
C6 C 1.5618(3) 0.23462(18) 0.41653(16) 0.0359(8) Uani 1 1 d .
H6A H 1.6176 0.2103 0.3950 0.043 Uiso 1 1 calc R
H6B H 1.5224 0.2063 0.4418 0.043 Uiso 1 1 calc R
C7 C 0.4021(3) 0.17147(17) 0.13318(15) 0.0308(8) Uani 1 1 d .
H7 H 0.3956 0.1688 0.1732 0.037 Uiso 1 1 calc R
C8 C 0.3153(3) 0.20712(17) 0.09863(16) 0.0333(8) Uani 1 1 d .
H8 H 0.2522 0.2280 0.1155 0.040 Uiso 1 1 calc R
C9 C 0.3220(3) 0.21191(17) 0.03850(15) 0.0320(8) Uani 1 1 d .
C10 C 0.4174(4) 0.17862(19) 0.01663(16) 0.0387(9) Uani 1 1 d .
H10 H 0.4247 0.1794 -0.0234 0.046 Uiso 1 1 calc R
C11 C 0.5010(4) 0.14464(18) 0.05382(15) 0.0364(9) Uani 1 1 d .
H11 H 0.5650 0.1234 0.0381 0.044 Uiso 1 1 calc R
C12 C 0.2346(3) 0.25248(18) -0.00069(17) 0.0368(9) Uani 1 1 d .
H12A H 0.2849 0.2800 -0.0220 0.044 Uiso 1 1 calc R
H12B H 0.1873 0.2782 0.0237 0.044 Uiso 1 1 calc R
C13 C 0.1411(3) 0.21837(17) -0.04493(16) 0.0346(8) Uani 1 1 d .
H13A H 0.0863 0.1925 -0.0243 0.042 Uiso 1 1 calc R
H13B H 0.1865 0.1917 -0.0693 0.042 Uiso 1 1 calc R
C14 C 0.6726(6) 0.0240(3) 0.9634(2) 0.0767(17) Uani 1 1 d .
H14 H 0.6063 0.0500 0.9703 0.092 Uiso 1 1 calc R
C15 C 0.6889(5) 0.0087(2) 0.90673(19) 0.0554(12) Uani 1 1 d .
H15 H 0.6345 0.0245 0.8755 0.067 Uiso 1 1 calc R
C16 C 0.7865(4) -0.03027(16) 0.89632(16) 0.0331(8) Uani 1 1 d .
C17 C 0.8632(5) -0.0541(2) 0.94399(19) 0.0563(12) Uani 1 1 d .
H17 H 0.9284 -0.0814 0.9384 0.068 Uiso 1 1 calc R
C18 C 0.8418(5) -0.0368(3) 0.9998(2) 0.0666(14) Uani 1 1 d .
H18 H 0.8929 -0.0529 1.0320 0.080 Uiso 1 1 calc R
C19 C 0.8054(4) -0.04738(18) 0.83503(16) 0.0369(9) Uani 1 1 d .
H19A H 0.7385 -0.0287 0.8084 0.044 Uiso 1 1 calc R
H19B H 0.7981 -0.0922 0.8308 0.044 Uiso 1 1 calc R
C20 C 0.9328(4) -0.02690(18) 0.81701(17) 0.0377(9) Uani 1 1 d .
H20A H 0.9998 -0.0423 0.8456 0.045 Uiso 1 1 calc R
H20B H 0.9437 -0.0454 0.7794 0.045 Uiso 1 1 calc R
C21 C 0.9449(4) 0.04354(18) 0.81233(19) 0.0422(10) Uani 1 1 d .
H21A H 0.8701 0.0602 0.7895 0.051 Uiso 1 1 calc R
H21B H 0.9510 0.0618 0.8512 0.051 Uiso 1 1 calc R
C22 C 1.0595(4) 0.06063(17) 0.78367(18) 0.0391(9) Uani 1 1 d .
C23 C 1.0549(4) 0.0582(2) 0.72320(19) 0.0458(10) Uani 1 1 d .
H23 H 0.9793 0.0492 0.7002 0.055 Uiso 1 1 calc R
C24 C 1.1620(4) 0.0690(2) 0.6972(2) 0.0499(11) Uani 1 1 d .
H24 H 1.1581 0.0677 0.6565 0.060 Uiso 1 1 calc R
C25 C 1.2792(4) 0.08456(18) 0.7871(2) 0.0484(11) Uani 1 1 d .
H25 H 1.3562 0.0934 0.8089 0.058 Uiso 1 1 calc R
C26 C 1.1737(4) 0.07484(18) 0.81569(19) 0.0446(10) Uani 1 1 d .
H26 H 1.1797 0.0779 0.8564 0.053 Uiso 1 1 calc R
C27 C 0.9413(5) 0.1341(2) 0.58669(18) 0.0519(12) Uani 1 1 d .
H27 H 0.9343 0.1440 0.6257 0.062 Uiso 1 1 calc R
C28 C 0.8701(4) 0.0868(2) 0.56037(18) 0.0461(10) Uani 1 1 d .
H28 H 0.8161 0.0643 0.5814 0.055 Uiso 1 1 calc R
C29 C 0.8791(3) 0.07248(18) 0.50140(16) 0.0351(8) Uani 1 1 d .
C30 C 0.9611(4) 0.1079(2) 0.47257(18) 0.0439(10) Uani 1 1 d .
H30 H 0.9693 0.0998 0.4334 0.053 Uiso 1 1 calc R
C31 C 1.0301(4) 0.1547(2) 0.5014(2) 0.0529(11) Uani 1 1 d .
H31 H 1.0840 0.1786 0.4815 0.063 Uiso 1 1 calc R
C32 C 0.7928(4) 0.02603(18) 0.46901(19) 0.0417(9) Uani 1 1 d .
H32A H 0.7853 -0.0105 0.4932 0.050 Uiso 1 1 calc R
H32B H 0.8261 0.0132 0.4333 0.050 Uiso 1 1 calc R
C33 C 0.6640(3) 0.05658(17) 0.45407(15) 0.0325(8) Uani 1 1 d .
H33A H 0.6342 0.0707 0.4902 0.039 Uiso 1 1 calc R
H33B H 0.6737 0.0929 0.4299 0.039 Uiso 1 1 calc R
C34 C 0.5647(3) 0.01423(16) 0.42191(15) 0.0313(8) Uani 1 1 d .
H34A H 0.5999 -0.0064 0.3899 0.038 Uiso 1 1 calc R
H34B H 0.5412 -0.0175 0.4487 0.038 Uiso 1 1 calc R
C35 C 0.4500(3) 0.05009(16) 0.39799(15) 0.0292(7) Uani 1 1 d .
C36 C 0.3881(4) 0.0890(2) 0.43326(18) 0.0446(10) Uani 1 1 d .
H36 H 0.4144 0.0909 0.4734 0.054 Uiso 1 1 calc R
C37 C 0.2889(4) 0.1246(2) 0.4098(2) 0.0551(12) Uani 1 1 d .
H37 H 0.2489 0.1509 0.4339 0.066 Uiso 1 1 calc R
C38 C 0.3070(6) 0.0859(3) 0.3183(2) 0.092(2) Uani 1 1 d .
H38 H 0.2782 0.0855 0.2784 0.110 Uiso 1 1 calc R
C39 C 0.4071(5) 0.0492(2) 0.3384(2) 0.0629(14) Uani 1 1 d .
H39 H 0.4459 0.0242 0.3128 0.075 Uiso 1 1 calc R

loop_
_atom_site_aniso_label
_atom_site_aniso_U_11
_atom_site_aniso_U_22
_atom_site_aniso_U_33
_atom_site_aniso_U_23
_atom_site_aniso_U_13
_atom_site_aniso_U_12
Mo1 0.02669(16) 0.02332(14) 0.02222(13) -0.00061(11) 0.00220(11) -0.00222(11)
Mo2 0.03084(17) 0.02823(15) 0.01965(13) 0.00579(11) 0.00306(12) -0.00200(12)
Mo3 0.02290(15) 0.02987(15) 0.01595(12) -0.00129(10) 0.00201(11) 0.00107(11)
Mo4 0.02275(16) 0.02521(15) 0.02897(15) -0.00051(11) -0.00009(12) -0.00224(11)
Mo5 0.02590(16) 0.02436(14) 0.02244(13) 0.00605(11) 0.00449(11) 0.00089(11)
Mo6 0.02617(16) 0.02704(14) 0.01576(12) 0.00046(10) 0.00375(11) 0.00095(11)
Mo7 0.01818(14) 0.02226(13) 0.01959(12) 0.00191(10) 0.00397(10) 0.00213(10)
Mo8 0.01756(14) 0.02161(13) 0.01717(12) 0.00120(10) 0.00267(10) 0.00152(10)
O1 0.0518(17) 0.0311(13) 0.0292(13) -0.0049(11) 0.0028(12) 0.0044(12)
O2 0.0368(16) 0.0432(15) 0.0381(14) 0.0031(12) 0.0040(12) -0.0133(12)
O3 0.0307(14) 0.0245(12) 0.0261(12) 0.0016(9) 0.0002(10) 0.0036(10)
O4 0.0540(19) 0.0511(17) 0.0350(14) 0.0104(12) 0.0138(13) -0.0163(14)
O5 0.0474(17) 0.0371(15) 0.0357(14) 0.0061(11) -0.0064(12) 0.0090(12)
O6 0.0288(13) 0.0362(13) 0.0197(11) -0.0001(9) 0.0077(10) -0.0009(10)
O7 0.0301(14) 0.0425(15) 0.0303(13) 0.0040(11) -0.0024(11) 0.0033(11)
O8 0.0418(16) 0.0404(15) 0.0271(12) -0.0076(11) 0.0043(11) 0.0020(12)
O9 0.0219(12) 0.0277(12) 0.0223(11) -0.0029(9) 0.0025(9) -0.0029(9)
O10 0.0443(17) 0.0341(14) 0.0436(15) -0.0106(12) -0.0046(13) 0.0039(12)
O11 0.0318(15) 0.0489(17) 0.0468(16) 0.0102(13) 0.0009(12) -0.0111(12)
O12 0.0254(13) 0.0259(12) 0.0313(12) 0.0027(10) 0.0014(10) 0.0016(10)
O13 0.0367(16) 0.0376(14) 0.0389(14) 0.0097(11) 0.0127(12) -0.0031(11)
O14 0.0348(15) 0.0340(14) 0.0379(14) 0.0077(11) -0.0024(12) 0.0047(11)
O15 0.0343(14) 0.0321(13) 0.0218(11) 0.0025(9) 0.0104(10) 0.0009(10)
O16 0.0369(16) 0.0444(15) 0.0280(13) 0.0070(11) -0.0031(11) 0.0024(12)
O17 0.0472(17) 0.0367(14) 0.0261(12) -0.0067(10) 0.0082(11) -0.0003(12)
O18 0.0237(12) 0.0241(11) 0.0202(10) -0.0006(9) 0.0033(9) -0.0009(9)
O19 0.0228(12) 0.0254(12) 0.0233(11) 0.0009(9) 0.0067(9) -0.0007(9)
O20 0.0208(12) 0.0237(11) 0.0179(10) 0.0025(8) 0.0029(9) 0.0017(9)
O21 0.0246(13) 0.0276(12) 0.0237(11) -0.0023(9) 0.0050(9) 0.0027(9)
O22 0.0259(13) 0.0345(13) 0.0311(12) 0.0029(10) -0.0002(10) 0.0065(10)
O23 0.0195(12) 0.0215(11) 0.0193(10) 0.0026(8) 0.0039(9) 0.0018(9)
O24 0.0276(13) 0.0262(12) 0.0231(11) 0.0008(9) 0.0049(9) 0.0046(10)
O25 0.0240(13) 0.0338(13) 0.0299(12) 0.0050(10) -0.0004(10) 0.0050(10)
O26 0.0222(12) 0.0265(12) 0.0272(11) 0.0030(9) 0.0090(9) 0.0010(9)
N1 0.0210(15) 0.0329(15) 0.0269(14) -0.0015(12) -0.0012(12) -0.0038(12)
N2 0.0236(15) 0.0315(15) 0.0255(14) -0.0019(12) 0.0008(11) -0.0021(12)
N3 0.090(3) 0.057(2) 0.041(2) -0.0091(18) 0.022(2) 0.000(2)
N4 0.043(2) 0.0286(17) 0.057(2) 0.0022(15) 0.0147(17) -0.0025(14)
N5 0.039(2) 0.052(2) 0.053(2) -0.0193(18) -0.0110(17) 0.0032(17)
N6 0.054(3) 0.059(3) 0.075(3) 0.000(2) -0.023(2) 0.017(2)
C1 0.0231(19) 0.047(2) 0.0314(18) -0.0062(16) 0.0045(15) 0.0038(16)
C2 0.032(2) 0.054(2) 0.0235(17) -0.0064(16) 0.0003(15) 0.0034(17)
C3 0.0245(19) 0.038(2) 0.0299(18) -0.0054(15) -0.0022(14) -0.0032(15)
C4 0.028(2) 0.053(2) 0.036(2) -0.0036(18) 0.0079(16) 0.0048(17)
C5 0.028(2) 0.049(2) 0.0269(17) -0.0004(16) 0.0051(15) 0.0029(17)
C6 0.026(2) 0.041(2) 0.038(2) -0.0025(17) -0.0050(16) 0.0026(16)
C7 0.0245(19) 0.040(2) 0.0290(17) -0.0034(15) 0.0082(14) -0.0038(15)
C8 0.0201(18) 0.044(2) 0.0374(19) -0.0035(16) 0.0079(15) 0.0015(15)
C9 0.0209(18) 0.039(2) 0.0342(19) -0.0033(15) -0.0046(15) -0.0033(15)
C10 0.035(2) 0.058(3) 0.0238(17) -0.0028(17) 0.0025(15) 0.0075(18)
C11 0.034(2) 0.048(2) 0.0267(18) -0.0055(16) 0.0027(15) 0.0094(17)
C12 0.025(2) 0.043(2) 0.040(2) -0.0056(17) -0.0060(16) 0.0023(16)
C13 0.0231(19) 0.042(2) 0.0373(19) -0.0040(16) -0.0040(15) 0.0017(16)
C14 0.097(5) 0.079(4) 0.058(3) -0.009(3) 0.025(3) 0.038(3)
C15 0.069(3) 0.057(3) 0.042(2) -0.005(2) 0.012(2) 0.022(2)
C16 0.036(2) 0.0287(18) 0.0367(19) -0.0029(15) 0.0122(16) -0.0052(15)
C17 0.064(3) 0.063(3) 0.043(2) 0.003(2) 0.011(2) 0.019(2)
C18 0.082(4) 0.078(4) 0.038(2) 0.006(2) -0.001(2) 0.006(3)
C19 0.035(2) 0.042(2) 0.0360(19) -0.0068(16) 0.0136(17) -0.0029(17)
C20 0.036(2) 0.039(2) 0.041(2) -0.0005(17) 0.0146(17) -0.0008(17)
C21 0.039(2) 0.035(2) 0.055(2) 0.0068(18) 0.0181(19) 0.0086(17)
C22 0.040(2) 0.0279(19) 0.052(2) 0.0120(17) 0.0151(19) 0.0070(16)
C23 0.039(2) 0.051(3) 0.047(2) 0.011(2) 0.0048(19) -0.0012(19)
C24 0.055(3) 0.052(3) 0.045(2) 0.008(2) 0.016(2) 0.002(2)
C25 0.041(3) 0.035(2) 0.069(3) -0.001(2) 0.006(2) -0.0116(18)
C26 0.050(3) 0.036(2) 0.049(2) 0.0007(18) 0.013(2) -0.0045(19)
C27 0.060(3) 0.061(3) 0.032(2) -0.012(2) -0.008(2) 0.008(2)
C28 0.041(3) 0.056(3) 0.040(2) 0.0017(19) 0.0000(19) 0.000(2)
C29 0.026(2) 0.038(2) 0.038(2) -0.0067(16) -0.0066(16) 0.0041(15)
C30 0.033(2) 0.056(3) 0.042(2) -0.016(2) 0.0040(18) -0.0027(19)
C31 0.035(3) 0.058(3) 0.067(3) -0.011(2) 0.009(2) -0.009(2)
C32 0.030(2) 0.036(2) 0.057(3) -0.0050(18) -0.0055(18) 0.0000(16)
C33 0.030(2) 0.0340(19) 0.0324(18) -0.0069(15) 0.0007(15) 0.0007(15)
C34 0.031(2) 0.0288(18) 0.0334(18) 0.0029(15) -0.0009(15) -0.0020(15)
C35 0.0262(19) 0.0284(18) 0.0317(18) 0.0029(14) -0.0016(14) -0.0048(14)
C36 0.042(3) 0.053(3) 0.039(2) 0.0087(19) 0.0083(19) 0.013(2)
C37 0.041(3) 0.060(3) 0.066(3) 0.007(2) 0.015(2) 0.013(2)
C38 0.117(5) 0.087(4) 0.057(3) -0.016(3) -0.051(3) 0.042(4)
C39 0.076(4) 0.066(3) 0.041(2) -0.015(2) -0.018(2) 0.023(3)

loop_
_atom_type_symbol
_atom_type_description
_atom_type_scat_dispersion_real
_atom_type_scat_dispersion_imag
_atom_type_scat_source
C C 0.0033 0.0016 'International Tables Vol C Tables 4.2.6.8 and 6.1.1.4'
H H 0.0000 0.0000 'International Tables Vol C Tables 4.2.6.8 and 6.1.1.4'
N N 0.0061 0.0033 'International Tables Vol C Tables 4.2.6.8 and 6.1.1.4'
O O 0.0106 0.0060 'International Tables Vol C Tables 4.2.6.8 and 6.1.1.4'
Mo Mo -1.6832 0.6857 'International Tables Vol C Tables 4.2.6.8 and 6.1.1.4'

loop_
_geom_angle_atom_site_label_1
_geom_angle_atom_site_label_2
_geom_angle_atom_site_label_3
_geom_angle
_geom_angle_site_symmetry_1
_geom_angle_site_symmetry_3
O2 Mo1 O1 104.75(13) . .
O2 Mo1 O3 103.99(11) . .
O1 Mo1 O3 101.80(11) . .
O2 Mo1 O18 153.55(11) . .
O1 Mo1 O18 93.09(10) . .
O3 Mo1 O18 90.95(9) . .
O2 Mo1 O19 90.77(11) . .
O1 Mo1 O19 163.62(10) . .
O3 Mo1 O19 78.99(9) . .
O18 Mo1 O19 70.53(8) . .
O2 Mo1 N2 85.11(12) . .
O1 Mo1 N2 88.64(11) . .
O3 Mo1 N2 163.66(10) . .
O18 Mo1 N2 75.82(9) . .
O19 Mo1 N2 87.46(9) . .
O4 Mo2 O5 104.96(14) . .
O4 Mo2 O6 98.14(12) . .
O5 Mo2 O6 100.61(11) . .
O4 Mo2 O3 97.13(12) . .
O5 Mo2 O3 97.78(11) . .
O6 Mo2 O3 152.12(9) . .
O4 Mo2 O20 161.89(12) . .
O5 Mo2 O20 92.60(11) . .
O6 Mo2 O20 73.86(8) . .
O3 Mo2 O20 84.59(8) . .
O4 Mo2 O19 91.47(11) . .
O5 Mo2 O19 161.97(11) . .
O6 Mo2 O19 84.01(9) . .
O3 Mo2 O19 72.40(8) . .
O20 Mo2 O19 71.79(7) . .
O8 Mo3 O7 104.76(12) . .
O8 Mo3 O6 104.15(11) . .
O7 Mo3 O6 97.33(11) . .
O8 Mo3 O9 102.65(11) . .
O7 Mo3 O9 97.33(11) . .
O6 Mo3 O9 144.90(9) . .
O8 Mo3 O20 157.27(10) . .
O7 Mo3 O20 97.91(10) . .
O6 Mo3 O20 74.11(8) . .
O9 Mo3 O20 72.39(8) . .
O8 Mo3 O21 87.26(10) . .
O7 Mo3 O21 167.98(10) . .
O6 Mo3 O21 79.10(9) . .
O9 Mo3 O21 79.96(9) . .
O20 Mo3 O21 70.08(7) . .
O10 Mo4 O11 105.62(14) . .
O10 Mo4 O12 99.10(11) . .
O11 Mo4 O12 103.69(11) . .
O10 Mo4 O9 94.00(11) . .
O11 Mo4 O9 152.68(11) . .
O12 Mo4 O9 91.46(9) . .
O10 Mo4 O26 164.11(11) . .
O11 Mo4 O26 90.25(11) . .
O12 Mo4 O26 77.42(9) . .
O9 Mo4 O26 70.76(8) . .
O10 Mo4 N1 88.29(11) . .
O11 Mo4 N1 84.80(11) . .
O12 Mo4 N1 166.64(10) . .
O9 Mo4 N1 76.84(9) . .
O26 Mo4 N1 92.43(9) . .
O13 Mo5 O14 105.14(12) . .
O13 Mo5 O15 98.13(11) . .
O14 Mo5 O15 101.82(11) . .
O13 Mo5 O12 98.02(11) . .
O14 Mo5 O12 94.59(11) . .
O15 Mo5 O12 153.04(9) . .
O13 Mo5 O23 162.45(10) . .
O14 Mo5 O23 91.99(10) . .
O15 Mo5 O23 74.16(8) . .
O12 Mo5 O23 84.13(8) . .
O13 Mo5 O26 92.15(10) . .
O14 Mo5 O26 160.13(10) . .
O15 Mo5 O26 84.97(9) . .
O12 Mo5 O26 72.99(8) . .
O23 Mo5 O26 71.72(8) . .
O16 Mo6 O17 105.00(12) . .
O16 Mo6 O18 97.67(11) . .
O17 Mo6 O18 103.73(10) . .
O16 Mo6 O15 96.39(11) . .
O17 Mo6 O15 103.80(11) . .
O18 Mo6 O15 144.51(9) . .
O16 Mo6 O23 98.40(10) . .
O17 Mo6 O23 156.59(10) . .
O18 Mo6 O23 71.89(8) . .
O15 Mo6 O23 73.91(8) . .
O16 Mo6 O24 168.68(10) . .
O17 Mo6 O24 86.11(10) . .
O18 Mo6 O24 81.47(9) . .
O15 Mo6 O24 78.51(9) . .
O23 Mo6 O24 70.54(7) . .
O22 Mo7 O24 104.09(11) . .
O22 Mo7 O26 102.97(11) . .
O24 Mo7 O26 100.75(10) . .
O22 Mo7 O20 102.43(10) . .
O24 Mo7 O20 99.32(10) . .
O26 Mo7 O20 142.47(9) . .
O22 Mo7 O9 96.59(10) . .
O24 Mo7 O9 159.27(9) . .
O26 Mo7 O9 75.51(9) . .
O20 Mo7 O9 74.52(8) . .
O22 Mo7 O23 177.49(10) . .
O24 Mo7 O23 78.41(9) . .
O26 Mo7 O23 76.63(8) . .
O20 Mo7 O23 76.78(8) . .
O9 Mo7 O23 80.90(8) . .
O25 Mo8 O21 104.56(11) . .
O25 Mo8 O19 103.41(11) . .
O21 Mo8 O19 100.59(10) . .
O25 Mo8 O23 101.68(10) . .
O21 Mo8 O23 99.38(10) . .
O19 Mo8 O23 142.62(9) . .
O25 Mo8 O18 97.49(10) . .
O21 Mo8 O18 157.90(9) . .
O19 Mo8 O18 75.38(8) . .
O23 Mo8 O18 74.24(8) . .
O25 Mo8 O20 177.76(9) . .
O21 Mo8 O20 77.19(9) . .
O19 Mo8 O20 77.50(8) . .
O23 Mo8 O20 76.57(8) . .
O18 Mo8 O20 80.73(8) . .
Mo1 O3 Mo2 115.07(11) . .
Mo3 O6 Mo2 114.78(11) . .
Mo3 O9 Mo4 151.49(11) . .
Mo3 O9 Mo7 105.49(10) . .
Mo4 O9 Mo7 102.87(9) . .
Mo4 O12 Mo5 113.66(11) . .
Mo5 O15 Mo6 115.38(11) . .
Mo6 O18 Mo1 150.24(11) . .
Mo6 O18 Mo8 106.80(10) . .
Mo1 O18 Mo8 102.93(9) . .
Mo8 O19 Mo1 110.68(10) . .
Mo8 O19 Mo2 111.14(10) . .
Mo1 O19 Mo2 90.34(8) . .
Mo7 O20 Mo3 102.46(9) . .
Mo7 O20 Mo2 152.86(11) . .
Mo3 O20 Mo2 91.71(7) . .
Mo7 O20 Mo8 103.15(8) . .
Mo3 O20 Mo8 96.37(8) . .
Mo2 O20 Mo8 98.05(8) . .
Mo8 O21 Mo3 116.30(11) . .
Mo8 O23 Mo5 153.62(11) . .
Mo8 O23 Mo6 102.49(9) . .
Mo5 O23 Mo6 91.27(7) . .
Mo8 O23 Mo7 103.50(8) . .
Mo5 O23 Mo7 97.22(8) . .
Mo6 O23 Mo7 95.94(7) . .
Mo7 O24 Mo6 115.08(11) . .
Mo7 O26 Mo4 110.09(10) . .
Mo7 O26 Mo5 112.45(10) . .
Mo4 O26 Mo5 92.95(8) . .
C1 N1 C5 117.4(3) . .
C1 N1 Mo4 119.2(2) . .
C5 N1 Mo4 123.3(2) . .
C7 N2 C11 116.9(3) . .
C7 N2 Mo1 124.1(2) . .
C11 N2 Mo1 118.9(2) . .
C14 N3 C18 120.4(4) . .
C25 N4 C24 120.4(4) . .
C27 N5 C31 121.1(4) . .
C37 N6 C38 120.5(4) . .
N1 C1 C2 122.6(3) . .
N1 C1 H1 118.7 . .
C2 C1 H1 118.7 . .
C1 C2 C3 120.8(3) . .
C1 C2 H2 119.6 . .
C3 C2 H2 119.6 . .
C2 C3 C4 116.7(3) . .
C2 C3 C6 121.5(3) . .
C4 C3 C6 121.8(3) . .
C3 C4 C5 120.1(3) . .
C3 C4 H4 120.0 . .
C5 C4 H4 120.0 . .
N1 C5 C4 122.4(3) . .
N1 C5 H5 118.8 . .
C4 C5 H5 118.8 . .
C3 C6 C13 114.6(3) . 4_766
C3 C6 H6A 108.6 . .
C13 C6 H6A 108.6 4_766 .
C3 C6 H6B 108.6 . .
C13 C6 H6B 108.6 4_766 .
H6A C6 H6B 107.6 . .
N2 C7 C8 123.0(3) . .
N2 C7 H7 118.5 . .
C8 C7 H7 118.5 . .
C7 C8 C9 120.0(3) . .
C7 C8 H8 120.0 . .
C9 C8 H8 120.0 . .
C10 C9 C8 116.5(3) . .
C10 C9 C12 121.0(3) . .
C8 C9 C12 122.4(3) . .
C11 C10 C9 120.1(3) . .
C11 C10 H10 119.9 . .
C9 C10 H10 119.9 . .
N2 C11 C10 123.4(3) . .
N2 C11 H11 118.3 . .
C10 C11 H11 118.3 . .
C9 C12 C13 115.6(3) . .
C9 C12 H12A 108.4 . .
C13 C12 H12A 108.4 . .
C9 C12 H12B 108.4 . .
C13 C12 H12B 108.4 . .
H12A C12 H12B 107.4 . .
C12 C13 C6 109.9(3) . 4_465
C12 C13 H13A 109.7 . .
C6 C13 H13A 109.7 4_465 .
C12 C13 H13B 109.7 . .
C6 C13 H13B 109.7 4_465 .
H13A C13 H13B 108.2 . .
N3 C14 C15 121.3(5) . .
N3 C14 H14 119.3 . .
C15 C14 H14 119.3 . .
C14 C15 C16 119.5(5) . .
C14 C15 H15 120.2 . .
C16 C15 H15 120.2 . .
C15 C16 C17 118.4(4) . .
C15 C16 C19 120.2(4) . .
C17 C16 C19 121.4(4) . .
C18 C17 C16 119.1(4) . .
C18 C17 H17 120.4 . .
C16 C17 H17 120.4 . .
N3 C18 C17 121.1(5) . .
N3 C18 H18 119.4 . .
C17 C18 H18 119.4 . .
C16 C19 C20 114.1(3) . .
C16 C19 H19A 108.7 . .
C20 C19 H19A 108.7 . .
C16 C19 H19B 108.7 . .
C20 C19 H19B 108.7 . .
H19A C19 H19B 107.6 . .
C21 C20 C19 112.9(3) . .
C21 C20 H20A 109.0 . .
C19 C20 H20A 109.0 . .
C21 C20 H20B 109.0 . .
C19 C20 H20B 109.0 . .
H20A C20 H20B 107.8 . .
C22 C21 C20 110.7(3) . .
C22 C21 H21A 109.5 . .
C20 C21 H21A 109.5 . .
C22 C21 H21B 109.5 . .
C20 C21 H21B 109.5 . .
H21A C21 H21B 108.1 . .
C26 C22 C23 117.8(4) . .
C26 C22 C21 122.3(4) . .
C23 C22 C21 119.7(4) . .
C24 C23 C22 119.9(4) . .
C24 C23 H23 120.1 . .
C22 C23 H23 120.1 . .
N4 C24 C23 121.1(4) . .
N4 C24 H24 119.4 . .
C23 C24 H24 119.4 . .
N4 C25 C26 120.9(4) . .
N4 C25 H25 119.5 . .
C26 C25 H25 119.5 . .
C22 C26 C25 119.8(4) . .
C22 C26 H26 120.1 . .
C25 C26 H26 120.1 . .
N5 C27 C28 121.3(4) . .
N5 C27 H27 119.4 . .
C28 C27 H27 119.4 . .
C27 C28 C29 119.5(4) . .
C27 C28 H28 120.3 . .
C29 C28 H28 120.3 . .
C30 C29 C28 117.3(4) . .
C30 C29 C32 121.1(4) . .
C28 C29 C32 121.2(4) . .
C31 C30 C29 120.4(4) . .
C31 C30 H30 119.8 . .
C29 C30 H30 119.8 . .
N5 C31 C30 120.3(4) . .
N5 C31 H31 119.8 . .
C30 C31 H31 119.8 . .
C29 C32 C33 108.0(3) . .
C29 C32 H32A 110.1 . .
C33 C32 H32A 110.1 . .
C29 C32 H32B 110.1 . .
C33 C32 H32B 110.1 . .
H32A C32 H32B 108.4 . .
C34 C33 C32 114.1(3) . .
C34 C33 H33A 108.7 . .
C32 C33 H33A 108.7 . .
C34 C33 H33B 108.7 . .
C32 C33 H33B 108.7 . .
H33A C33 H33B 107.6 . .
C35 C34 C33 111.3(3) . .
C35 C34 H34A 109.4 . .
C33 C34 H34A 109.4 . .
C35 C34 H34B 109.4 . .
C33 C34 H34B 109.4 . .
H34A C34 H34B 108.0 . .
C36 C35 C39 117.3(4) . .
C36 C35 C34 121.6(3) . .
C39 C35 C34 120.9(4) . .
C37 C36 C35 120.6(4) . .
C37 C36 H36 119.7 . .
C35 C36 H36 119.7 . .
N6 C37 C36 120.6(4) . .
N6 C37 H37 119.7 . .
C36 C37 H37 119.7 . .
N6 C38 C39 122.2(5) . .
N6 C38 H38 118.9 . .
C39 C38 H38 118.9 . .
C38 C39 C35 118.7(5) . .
C38 C39 H39 120.7 . .
C35 C39 H39 120.7 . .

loop_
_geom_bond_atom_site_label_1
_geom_bond_atom_site_label_2
_geom_bond_distance
_geom_bond_site_symmetry_2
Mo1 O2 1.694(2) .
Mo1 O1 1.730(2) .
Mo1 O3 1.849(2) .
Mo1 O18 2.121(2) .
Mo1 O19 2.182(2) .
Mo1 N2 2.292(3) .
Mo2 O4 1.696(3) .
Mo2 O5 1.704(3) .
Mo2 O6 1.930(2) .
Mo2 O3 1.970(2) .
Mo2 O20 2.257(2) .
Mo2 O19 2.360(2) .
Mo3 O8 1.708(2) .
Mo3 O7 1.720(2) .
Mo3 O6 1.916(2) .
Mo3 O9 1.939(2) .
Mo3 O20 2.257(2) .
Mo3 O21 2.323(2) .
Mo4 O10 1.706(3) .
Mo4 O11 1.710(3) .
Mo4 O12 1.898(2) .
Mo4 O9 2.114(2) .
Mo4 O26 2.193(2) .
Mo4 N1 2.276(3) .
Mo5 O13 1.700(2) .
Mo5 O14 1.705(2) .
Mo5 O15 1.913(2) .
Mo5 O12 1.996(2) .
Mo5 O23 2.268(2) .
Mo5 O26 2.302(2) .
Mo6 O16 1.709(2) .
Mo6 O17 1.711(2) .
Mo6 O18 1.925(2) .
Mo6 O15 1.925(2) .
Mo6 O23 2.269(2) .
Mo6 O24 2.333(2) .
Mo7 O22 1.703(2) .
Mo7 O24 1.748(2) .
Mo7 O26 1.889(2) .
Mo7 O20 1.933(2) .
Mo7 O9 2.170(2) .
Mo7 O23 2.384(2) .
Mo8 O25 1.709(2) .
Mo8 O21 1.743(2) .
Mo8 O19 1.887(2) .
Mo8 O23 1.933(2) .
Mo8 O18 2.162(2) .
Mo8 O20 2.393(2) .
N1 C1 1.340(4) .
N1 C5 1.346(4) .
N2 C7 1.338(4) .
N2 C11 1.341(4) .
N3 C14 1.324(6) .
N3 C18 1.332(6) .
N4 C25 1.321(5) .
N4 C24 1.336(6) .
N5 C27 1.327(6) .
N5 C31 1.332(6) .
N6 C37 1.309(6) .
N6 C38 1.326(7) .
C1 C2 1.373(5) .
C1 H1 0.9300 .
C2 C3 1.382(5) .
C2 H2 0.9300 .
C3 C4 1.382(5) .
C3 C6 1.498(5) .
C4 C5 1.388(5) .
C4 H4 0.9300 .
C5 H5 0.9300 .
C6 C13 1.530(5) 4_766
C6 H6A 0.9700 .
C6 H6B 0.9700 .
C7 C8 1.379(5) .
C7 H7 0.9300 .
C8 C9 1.393(5) .
C8 H8 0.9300 .
C9 C10 1.386(5) .
C9 C12 1.497(5) .
C10 C11 1.370(5) .
C10 H10 0.9300 .
C11 H11 0.9300 .
C12 C13 1.524(5) .
C12 H12A 0.9700 .
C12 H12B 0.9700 .
C13 C6 1.530(5) 4_465
C13 H13A 0.9700 .
C13 H13B 0.9700 .
C14 C15 1.372(6) .
C14 H14 0.9300 .
C15 C16 1.379(5) .
C15 H15 0.9300 .
C16 C17 1.384(6) .
C16 C19 1.490(5) .
C17 C18 1.378(6) .
C17 H17 0.9300 .
C18 H18 0.9300 .
C19 C20 1.532(5) .
C19 H19A 0.9700 .
C19 H19B 0.9700 .
C20 C21 1.525(5) .
C20 H20A 0.9700 .
C20 H20B 0.9700 .
C21 C22 1.502(5) .
C21 H21A 0.9700 .
C21 H21B 0.9700 .
C22 C26 1.380(6) .
C22 C23 1.383(6) .
C23 C24 1.371(6) .
C23 H23 0.9300 .
C24 H24 0.9300 .
C25 C26 1.384(6) .
C25 H25 0.9300 .
C26 H26 0.9300 .
C27 C28 1.366(6) .
C27 H27 0.9300 .
C28 C29 1.402(5) .
C28 H28 0.9300 .
C29 C30 1.385(6) .
C29 C32 1.495(5) .
C30 C31 1.371(6) .
C30 H30 0.9300 .
C31 H31 0.9300 .
C32 C33 1.525(5) .
C32 H32A 0.9700 .
C32 H32B 0.9700 .
C33 C34 1.520(5) .
C33 H33A 0.9700 .
C33 H33B 0.9700 .
C34 C35 1.495(5) .
C34 H34A 0.9700 .
C34 H34B 0.9700 .
C35 C36 1.385(5) .
C35 C39 1.388(5) .
C36 C37 1.364(6) .
C36 H36 0.9300 .
C37 H37 0.9300 .
C38 C39 1.364(7) .
C38 H38 0.9300 .
C39 H39 0.9300 .
